data_1530872
loop_
_publ_author_name
'Thomas, D.M.'
'McCarron, E.M.'

_publ_section_title
;
 The composition and proposed structure of the alkali metal layered
 molybdenum bronzes
;
_journal_name_full 'Materials Research Bulletin'
_journal_page_first 945
_journal_page_last 960
_journal_volume 21
_journal_year 1986
_chemical_formula_sum 'H Mo Na0.25 O3.5'
_chemical_name_systematic '(Na (H2 O)2)0.25 (Mo O3)'
_space_group_IT_number 35
_symmetry_space_group_name_Hall 'A -2 2'
_symmetry_space_group_name_H-M 'A 2 m m'
_cell_angle_alpha 90
_cell_angle_beta 90
_cell_angle_gamma 90
_cell_formula_units_Z 4
_cell_length_a 3.876
_cell_length_b 19.093
_cell_length_c 3.733
_cell_volume 276.259
_citation_journal_id_ASTM MRBUAC
_cod_data_source_file Thomas_MRBUAC_1986_1302.cif
_cod_data_source_block H1Mo1Na0.25O3.5
_cod_original_cell_volume 276.2587
_cod_original_sg_symbol_Hall 'C 2 -2 (z,x,y)'
_cod_original_formula_sum 'H1 Mo1 Na0.25 O3.5'
_cod_database_code 1530872

loop_
_symmetry_equiv_pos_as_xyz
x,y,z
x,-y,-z
x,-y,z
x,y,-z
x,y+1/2,z+1/2
x,-y+1/2,-z+1/2
x,-y+1/2,z+1/2
x,y+1/2,-z+1/2

loop_
_atom_site_label
_atom_site_type_symbol
_atom_site_fract_x
_atom_site_fract_y
_atom_site_fract_z
_atom_site_occupancy
_atom_site_U_iso_or_equiv
Na1 Na+1 0 0.5 0.5 0.5 0.0
O2 O-2 0.521 0.313 0 1 0.0
O1 O-2 0.001 0.203 0 1 0.0
O3 O-2 0.0373 0.41 0 1 0.0
Mo1 Mo+5 0.0867 0.324 0 1 0.0
O4 O-2 0.5 0.5 0.5 1 0.0
